data_1570702
loop_
_publ_author_name
'Schnitzlein, Matthias'
'Shoyama, Kazutaka'
'W&#xfc;rthner, Frank'

_publ_section_title
;
 A highly fluorescent bora[6]helicene exhibiting circularly polarized
 light emission.
;
_journal_issue 8
_journal_name_full 'Chemical science'
_journal_page_first 2984
_journal_page_last 2989
_journal_paper_doi 10.1039/d3sc05171d
_journal_volume 15
_journal_year 2024
_chemical_formula_moiety 'C34 H19 B'
_chemical_formula_sum 'C34 H19 B'
_chemical_formula_weight 438.30
_space_group_crystal_system trigonal
_space_group_IT_number 146
_space_group_name_Hall 'R 3'
_space_group_name_H-M_alt 'R 3 :H'
_atom_sites_solution_hydrogens geom
_atom_sites_solution_primary dual
_atom_sites_solution_secondary difmap
_audit_creation_method SHELXL-2018/3
_audit_update_record
;
2023-07-05 deposited with the CCDC.	2024-01-05 downloaded from the CCDC.
;
_cell_angle_alpha 90
_cell_angle_beta 90
_cell_angle_gamma 120
_cell_formula_units_Z 9
_cell_length_a 34.6300(19)
_cell_length_b 34.6300(19)
_cell_length_c 4.8030(4)
_cell_measurement_reflns_used 20110
_cell_measurement_temperature 100(2)
_cell_measurement_theta_max 27.811
_cell_measurement_theta_min 1.026
_cell_volume 4988.2(6)
_computing_cell_refinement 'XDS (Kabsch, 2010)'
_computing_data_collection 'costum designed PXII GUI'
_computing_data_reduction 'XDS (Kabsch, 2010)'
_computing_structure_refinement 'SHELXL-2018/3 (Sheldrick, 2018)'
_computing_structure_solution 'SHELXT 2018/2 (Sheldrick, 2018)'
_diffrn_ambient_temperature 100(2)
_diffrn_measured_fraction_theta_full 0.993
_diffrn_measured_fraction_theta_max 0.809
_diffrn_measurement_device_type
;
Eiger2 X 16M, High Precision 1-Axis Goniostat with Staeubli sample changing
robot
;
_diffrn_measurement_method '180\deg \p scan'
_diffrn_radiation_type synchrotron
_diffrn_radiation_wavelength 0.6199
_diffrn_reflns_av_R_equivalents 0.0369
_diffrn_reflns_av_unetI/netI 0.0252
_diffrn_reflns_Laue_measured_fraction_full 0.993
_diffrn_reflns_Laue_measured_fraction_max 0.809
_diffrn_reflns_limit_h_max 51
_diffrn_reflns_limit_h_min -51
_diffrn_reflns_limit_k_max 44
_diffrn_reflns_limit_k_min -44
_diffrn_reflns_limit_l_max 7
_diffrn_reflns_limit_l_min -7
_diffrn_reflns_number 30905
_diffrn_reflns_point_group_measured_fraction_full 0.992
_diffrn_reflns_point_group_measured_fraction_max 0.792
_diffrn_reflns_theta_full 21.835
_diffrn_reflns_theta_max 27.811
_diffrn_reflns_theta_min 1.026
_diffrn_source 'P11@PETRA III, DESY, Hamburg, Germany'
_exptl_absorpt_coefficient_mu 0.057
_exptl_absorpt_correction_type none
_exptl_crystal_colour red
_exptl_crystal_density_diffrn 1.313
_exptl_crystal_description needle
_exptl_crystal_F_000 2052
_exptl_crystal_size_max 0.100
_exptl_crystal_size_mid 0.010
_exptl_crystal_size_min 0.010
_refine_diff_density_max 0.177
_refine_diff_density_min -0.221
_refine_diff_density_rms 0.050
_refine_ls_abs_structure_details
;
 Flack x determined using 2567 quotients [(I+)-(I-)]/[(I+)+(I-)]
 (Parsons, Flack and Wagner, Acta Cryst. B69 (2013) 249-259).
;
_refine_ls_abs_structure_Flack 0.4(10)
_refine_ls_extinction_method none
_refine_ls_goodness_of_fit_ref 1.068
_refine_ls_hydrogen_treatment constr
_refine_ls_matrix_type full
_refine_ls_number_parameters 316
_refine_ls_number_reflns 6301
_refine_ls_number_restraints 1
_refine_ls_restrained_S_all 1.068
_refine_ls_R_factor_all 0.0523
_refine_ls_R_factor_gt 0.0474
_refine_ls_shift/su_max 0.004
_refine_ls_shift/su_mean 0.000
_refine_ls_structure_factor_coef Fsqd
_refine_ls_weighting_details 'w=1/[\s^2^(Fo^2^)+(0.0838P)^2^+1.0667P] where P=(Fo^2^+2Fc^2^)/3'
_refine_ls_weighting_scheme calc
_refine_ls_wR_factor_gt 0.1249
_refine_ls_wR_factor_ref 0.1291
_reflns_Friedel_coverage 0.958
_reflns_Friedel_fraction_full 0.991
_reflns_Friedel_fraction_max 0.775
_reflns_number_gt 5735
_reflns_number_total 6301
_reflns_threshold_expression 'I > 2\s(I)'
_cod_data_source_file d3sc05171d2.cif
_cod_data_source_block mas195m-phcl-mecn_a_sq
_cod_depositor_comments 'Adding full bibliography for 1570701--1570703.cif.'
_cod_original_cell_volume 4988.2(7)
_cod_database_code 1570702
_shelx_shelxl_version_number 2018/3
_shelx_space_group_comment
;
The symmetry employed for this shelxl refinement is uniquely defined
by the following loop, which should always be used as a source of
symmetry information in preference to the above space-group names.
They are only intended as comments.
;
_shelx_estimated_absorpt_t_min 0.994
_shelx_estimated_absorpt_t_max 0.999

loop_
_space_group_symop_operation_xyz
'x, y, z'
'-y, x-y, z'
'-x+y, -x, z'
'x+2/3, y+1/3, z+1/3'
'-y+2/3, x-y+1/3, z+1/3'
'-x+y+2/3, -x+1/3, z+1/3'
'x+1/3, y+2/3, z+2/3'
'-y+1/3, x-y+2/3, z+2/3'
'-x+y+1/3, -x+2/3, z+2/3'

loop_
_atom_site_label
_atom_site_type_symbol
_atom_site_fract_x
_atom_site_fract_y
_atom_site_fract_z
_atom_site_U_iso_or_equiv
_atom_site_adp_type
_atom_site_occupancy
_atom_site_site_symmetry_order
_atom_site_calc_flag
_atom_site_refinement_flags_posn
_atom_site_refinement_flags_adp
_atom_site_refinement_flags_occupancy
_atom_site_disorder_assembly
_atom_site_disorder_group
C1 C 0.78455(7) 0.50742(8) 0.6865(5) 0.0367(4) Uani 1 1 d . . . . .
H1 H 0.767985 0.519444 0.770186 0.044 Uiso 1 1 calc R U . . .
C2 C 0.77653(8) 0.46616(8) 0.7671(5) 0.0417(5) Uani 1 1 d . . . . .
H2 H 0.754932 0.450351 0.907204 0.050 Uiso 1 1 calc R U . . .
C3 C 0.79987(9) 0.44671(8) 0.6453(6) 0.0442(5) Uani 1 1 d . . . . .
H3 H 0.793699 0.417845 0.700772 0.053 Uiso 1 1 calc R U . . .
C4 C 0.83147(8) 0.46984(8) 0.4465(5) 0.0406(5) Uani 1 1 d . . . . .
H4 H 0.847313 0.456873 0.364888 0.049 Uiso 1 1 calc R U . . .
C5 C 0.84092(7) 0.51303(7) 0.3605(5) 0.0347(4) Uani 1 1 d . . . . .
C6 C 0.87244(7) 0.53624(8) 0.1542(5) 0.0366(4) Uani 1 1 d . . . . .
H6 H 0.886089 0.521978 0.060684 0.044 Uiso 1 1 calc R U . . .
C7 C 0.88446(7) 0.57966(8) 0.0813(5) 0.0351(4) Uani 1 1 d . . . . .
C8 C 0.86375(7) 0.60132(7) 0.2217(4) 0.0334(4) Uani 1 1 d . . . . .
C9 C 0.91714(7) 0.60261(8) -0.1282(5) 0.0396(5) Uani 1 1 d . . . . .
H9 H 0.929019 0.587382 -0.229862 0.048 Uiso 1 1 calc R U . . .
C10 C 0.93141(8) 0.64613(8) -0.1836(5) 0.0409(5) Uani 1 1 d . . . . .
H10 H 0.952549 0.661107 -0.327466 0.049 Uiso 1 1 calc R U . . .
C11 C 0.91469(7) 0.66909(8) -0.0265(5) 0.0393(5) Uani 1 1 d . . . . .
H11 H 0.926400 0.700008 -0.060000 0.047 Uiso 1 1 calc R U . . .
C12 C 0.88209(7) 0.64847(7) 0.1734(5) 0.0345(4) Uani 1 1 d . . . . .
C13 C 0.86838(7) 0.67411(8) 0.3513(5) 0.0362(4) Uani 1 1 d . . . . .
C14 C 0.82947(7) 0.65113(7) 0.5158(5) 0.0353(4) Uani 1 1 d . . . . .
C15 C 0.89359(8) 0.72069(8) 0.3658(5) 0.0407(5) Uani 1 1 d . . . . .
H15 H 0.919289 0.736535 0.252122 0.049 Uiso 1 1 calc R U . . .
C16 C 0.88094(9) 0.74364(8) 0.5465(6) 0.0447(5) Uani 1 1 d . . . . .
H16 H 0.898551 0.775194 0.557727 0.054 Uiso 1 1 calc R U . . .
C17 C 0.84328(9) 0.72157(9) 0.7104(5) 0.0437(5) Uani 1 1 d . . . . .
H17 H 0.835469 0.737923 0.834515 0.052 Uiso 1 1 calc R U . . .
C18 C 0.81662(8) 0.67514(8) 0.6940(5) 0.0385(4) Uani 1 1 d . . . . .
C19 C 0.77428(8) 0.65090(8) 0.8489(5) 0.0387(5) Uani 1 1 d . . . . .
C20 C 0.74120(8) 0.60664(8) 0.7648(5) 0.0373(4) Uani 1 1 d . . . . .
C21 C 0.76406(10) 0.67145(10) 1.0597(5) 0.0457(5) Uani 1 1 d . . . . .
H21 H 0.786528 0.699811 1.124457 0.055 Uiso 1 1 calc R U . . .
C22 C 0.72125(10) 0.65165(10) 1.1819(5) 0.0486(6) Uani 1 1 d . . . . .
H22 H 0.715636 0.666272 1.330578 0.058 Uiso 1 1 calc R U . . .
C23 C 0.68838(10) 0.61211(10) 1.0885(5) 0.0471(6) Uani 1 1 d . . . . .
H23 H 0.659260 0.599801 1.164678 0.056 Uiso 1 1 calc R U . . .
C24 C 0.69692(8) 0.58852(9) 0.8756(5) 0.0411(5) Uani 1 1 d . . . . .
C25 C 0.66273(8) 0.54815(9) 0.7757(5) 0.0423(5) Uani 1 1 d . . . . .
H25 H 0.633517 0.536566 0.848911 0.051 Uiso 1 1 calc R U . . .
C26 C 0.67034(8) 0.52426(8) 0.5706(5) 0.0388(5) Uani 1 1 d . . . . .
C27 C 0.63482(8) 0.48345(9) 0.4625(5) 0.0451(5) Uani 1 1 d . . . . .
H27 H 0.605465 0.472268 0.532397 0.054 Uiso 1 1 calc R U . . .
C28 C 0.64231(8) 0.46035(9) 0.2613(6) 0.0449(5) Uani 1 1 d . . . . .
H28 H 0.618387 0.433156 0.192524 0.054 Uiso 1 1 calc R U . . .
C29 C 0.68596(8) 0.47701(9) 0.1548(5) 0.0412(5) Uani 1 1 d . . . . .
H29 H 0.691112 0.461318 0.010834 0.049 Uiso 1 1 calc R U . . .
C30 C 0.72055(7) 0.51540(8) 0.2577(5) 0.0372(4) Uani 1 1 d . . . . .
H30 H 0.749558 0.525831 0.183834 0.045 Uiso 1 1 calc R U . . .
C31 C 0.71478(7) 0.54041(8) 0.4718(4) 0.0354(4) Uani 1 1 d . . . . .
C32 C 0.75097(7) 0.58100(7) 0.5763(4) 0.0342(4) Uani 1 1 d . . . . .
C33 C 0.82705(7) 0.57654(7) 0.4023(5) 0.0329(4) Uani 1 1 d . . . . .
C34 C 0.81709(7) 0.53291(7) 0.4801(4) 0.0333(4) Uani 1 1 d . . . . .
B1 B 0.80109(8) 0.60037(8) 0.4981(5) 0.0338(4) Uani 1 1 d . . . . .

loop_
_atom_site_aniso_label
_atom_site_aniso_U_11
_atom_site_aniso_U_22
_atom_site_aniso_U_33
_atom_site_aniso_U_23
_atom_site_aniso_U_13
_atom_site_aniso_U_12
C1 0.0342(10) 0.0411(11) 0.0384(10) 0.0025(8) 0.0014(8) 0.0215(9)
C2 0.0389(11) 0.0406(11) 0.0444(12) 0.0062(9) 0.0029(9) 0.0191(10)
C3 0.0443(12) 0.0374(11) 0.0517(13) 0.0051(10) 0.0020(10) 0.0209(10)
C4 0.0404(11) 0.0363(11) 0.0479(12) 0.0008(9) 0.0015(9) 0.0213(9)
C5 0.0306(9) 0.0347(10) 0.0392(10) -0.0014(8) -0.0009(8) 0.0166(8)
C6 0.0319(9) 0.0380(10) 0.0410(11) -0.0031(8) -0.0004(8) 0.0184(8)
C7 0.0285(9) 0.0380(10) 0.0383(10) -0.0010(8) -0.0008(8) 0.0162(8)
C8 0.0293(9) 0.0343(10) 0.0358(9) -0.0008(8) -0.0031(8) 0.0153(8)
C9 0.0318(10) 0.0447(12) 0.0403(11) 0.0002(9) 0.0009(8) 0.0175(9)
C10 0.0324(10) 0.0457(12) 0.0414(11) 0.0046(9) 0.0020(8) 0.0171(9)
C11 0.0321(10) 0.0382(11) 0.0450(11) 0.0042(9) -0.0020(8) 0.0156(8)
C12 0.0309(9) 0.0339(10) 0.0389(10) -0.0002(8) -0.0050(8) 0.0163(8)
C13 0.0320(9) 0.0364(10) 0.0408(10) 0.0015(8) -0.0045(8) 0.0175(8)
C14 0.0335(10) 0.0363(10) 0.0389(10) 0.0003(8) -0.0051(8) 0.0196(8)
C15 0.0368(10) 0.0356(10) 0.0488(12) 0.0009(9) -0.0076(9) 0.0175(9)
C16 0.0446(12) 0.0363(11) 0.0545(13) -0.0049(10) -0.0133(10) 0.0213(10)
C17 0.0484(13) 0.0431(12) 0.0474(12) -0.0071(10) -0.0112(10) 0.0288(11)
C18 0.0397(11) 0.0406(11) 0.0406(11) -0.0016(9) -0.0066(9) 0.0243(9)
C19 0.0451(12) 0.0458(12) 0.0369(10) -0.0004(9) -0.0037(9) 0.0315(10)
C20 0.0408(11) 0.0461(11) 0.0341(9) 0.0029(9) 0.0001(8) 0.0286(10)
C21 0.0585(14) 0.0537(14) 0.0402(11) -0.0023(10) -0.0049(10) 0.0396(12)
C22 0.0659(16) 0.0625(16) 0.0393(11) 0.0017(11) 0.0041(11) 0.0485(14)
C23 0.0567(14) 0.0640(16) 0.0388(11) 0.0085(10) 0.0088(10) 0.0439(13)
C24 0.0434(12) 0.0558(14) 0.0364(10) 0.0073(9) 0.0040(9) 0.0340(11)
C25 0.0375(11) 0.0537(13) 0.0412(11) 0.0086(10) 0.0063(9) 0.0270(10)
C26 0.0336(10) 0.0467(12) 0.0395(10) 0.0072(9) 0.0022(8) 0.0227(9)
C27 0.0318(10) 0.0541(14) 0.0455(12) 0.0111(10) 0.0060(9) 0.0187(10)
C28 0.0321(10) 0.0447(12) 0.0499(13) 0.0030(10) -0.0008(9) 0.0132(9)
C29 0.0341(10) 0.0449(12) 0.0420(11) -0.0003(9) -0.0014(9) 0.0177(9)
C30 0.0320(10) 0.0430(11) 0.0366(10) 0.0029(9) 0.0010(8) 0.0188(9)
C31 0.0322(9) 0.0410(11) 0.0354(9) 0.0053(8) 0.0006(8) 0.0202(8)
C32 0.0341(10) 0.0386(10) 0.0338(9) 0.0035(8) 0.0013(7) 0.0211(9)
C33 0.0301(9) 0.0344(9) 0.0352(9) -0.0004(8) -0.0017(8) 0.0169(8)
C34 0.0298(9) 0.0350(9) 0.0353(9) -0.0015(8) -0.0029(8) 0.0165(8)
B1 0.0322(10) 0.0375(11) 0.0349(10) 0.0012(9) -0.0008(8) 0.0197(9)

loop_
_atom_type_symbol
_atom_type_description
_atom_type_scat_dispersion_real
_atom_type_scat_dispersion_imag
_atom_type_scat_source
C C 0.0022 0.0012 'International Tables Vol C Tables 4.2.6.8 and 6.1.1.4'
H H 0.0000 0.0000 'International Tables Vol C Tables 4.2.6.8 and 6.1.1.4'
B B 0.0008 0.0005 'International Tables Vol C Tables 4.2.6.8 and 6.1.1.4'

loop_
_geom_angle_atom_site_label_1
_geom_angle_atom_site_label_2
_geom_angle_atom_site_label_3
_geom_angle
_geom_angle_site_symmetry_1
_geom_angle_site_symmetry_3
_geom_angle_publ_flag
C2 C1 C34 121.8(2) . . ?
C2 C1 H1 119.1 . . ?
C34 C1 H1 119.1 . . ?
C1 C2 C3 121.0(2) . . ?
C1 C2 H2 119.5 . . ?
C3 C2 H2 119.5 . . ?
C4 C3 C2 119.4(2) . . ?
C4 C3 H3 120.3 . . ?
C2 C3 H3 120.3 . . ?
C3 C4 C5 120.9(2) . . ?
C3 C4 H4 119.5 . . ?
C5 C4 H4 119.5 . . ?
C6 C5 C4 121.0(2) . . ?
C6 C5 C34 118.8(2) . . ?
C4 C5 C34 120.2(2) . . ?
C7 C6 C5 121.9(2) . . ?
C7 C6 H6 119.1 . . ?
C5 C6 H6 119.1 . . ?
C6 C7 C9 120.5(2) . . ?
C6 C7 C8 119.2(2) . . ?
C9 C7 C8 120.3(2) . . ?
C33 C8 C7 120.05(19) . . ?
C33 C8 C12 122.42(19) . . ?
C7 C8 C12 117.53(19) . . ?
C10 C9 C7 120.3(2) . . ?
C10 C9 H9 119.8 . . ?
C7 C9 H9 119.8 . . ?
C9 C10 C11 119.7(2) . . ?
C9 C10 H10 120.1 . . ?
C11 C10 H10 120.1 . . ?
C12 C11 C10 122.7(2) . . ?
C12 C11 H11 118.6 . . ?
C10 C11 H11 118.6 . . ?
C11 C12 C8 118.7(2) . . ?
C11 C12 C13 121.3(2) . . ?
C8 C12 C13 119.79(19) . . ?
C15 C13 C14 119.4(2) . . ?
C15 C13 C12 121.4(2) . . ?
C14 C13 C12 119.26(19) . . ?
C18 C14 C13 120.0(2) . . ?
C18 C14 B1 120.0(2) . . ?
C13 C14 B1 120.0(2) . . ?
C16 C15 C13 119.8(2) . . ?
C16 C15 H15 120.1 . . ?
C13 C15 H15 120.1 . . ?
C17 C16 C15 121.4(2) . . ?
C17 C16 H16 119.3 . . ?
C15 C16 H16 119.3 . . ?
C16 C17 C18 120.1(2) . . ?
C16 C17 H17 120.0 . . ?
C18 C17 H17 120.0 . . ?
C17 C18 C14 119.3(2) . . ?
C17 C18 C19 121.5(2) . . ?
C14 C18 C19 119.1(2) . . ?
C21 C19 C20 118.8(2) . . ?
C21 C19 C18 120.9(2) . . ?
C20 C19 C18 120.0(2) . . ?
C32 C20 C24 119.9(2) . . ?
C32 C20 C19 122.2(2) . . ?
C24 C20 C19 118.0(2) . . ?
C19 C21 C22 122.1(3) . . ?
C19 C21 H21 118.9 . . ?
C22 C21 H21 118.9 . . ?
C23 C22 C21 120.2(2) . . ?
C23 C22 H22 119.9 . . ?
C21 C22 H22 119.9 . . ?
C22 C23 C24 120.6(2) . . ?
C22 C23 H23 119.7 . . ?
C24 C23 H23 119.7 . . ?
C25 C24 C23 120.4(2) . . ?
C25 C24 C20 119.9(2) . . ?
C23 C24 C20 119.7(2) . . ?
C24 C25 C26 121.5(2) . . ?
C24 C25 H25 119.3 . . ?
C26 C25 H25 119.3 . . ?
C25 C26 C27 121.3(2) . . ?
C25 C26 C31 119.2(2) . . ?
C27 C26 C31 119.5(2) . . ?
C28 C27 C26 121.1(2) . . ?
C28 C27 H27 119.4 . . ?
C26 C27 H27 119.4 . . ?
C27 C28 C29 119.7(2) . . ?
C27 C28 H28 120.1 . . ?
C29 C28 H28 120.1 . . ?
C30 C29 C28 120.3(2) . . ?
C30 C29 H29 119.8 . . ?
C28 C29 H29 119.8 . . ?
C29 C30 C31 122.3(2) . . ?
C29 C30 H30 118.9 . . ?
C31 C30 H30 118.9 . . ?
C30 C31 C32 122.2(2) . . ?
C30 C31 C26 117.0(2) . . ?
C32 C31 C26 120.8(2) . . ?
C20 C32 C31 118.2(2) . . ?
C20 C32 B1 116.4(2) . . ?
C31 C32 B1 125.35(19) . . ?
C8 C33 C34 118.11(19) . . ?
C8 C33 B1 116.01(19) . . ?
C34 C33 B1 125.87(19) . . ?
C33 C34 C1 122.5(2) . . ?
C33 C34 C5 120.89(19) . . ?
C1 C34 C5 116.61(19) . . ?
C14 B1 C32 114.71(19) . . ?
C14 B1 C33 114.52(19) . . ?
C32 B1 C33 130.8(2) . . ?

loop_
_geom_bond_atom_site_label_1
_geom_bond_atom_site_label_2
_geom_bond_distance
_geom_bond_site_symmetry_2
_geom_bond_publ_flag
C1 C2 1.368(3) . ?
C1 C34 1.427(3) . ?
C1 H1 0.9500 . ?
C2 C3 1.412(4) . ?
C2 H2 0.9500 . ?
C3 C4 1.369(4) . ?
C3 H3 0.9500 . ?
C4 C5 1.423(3) . ?
C4 H4 0.9500 . ?
C5 C6 1.394(3) . ?
C5 C34 1.433(3) . ?
C6 C7 1.389(3) . ?
C6 H6 0.9500 . ?
C7 C9 1.423(3) . ?
C7 C8 1.439(3) . ?
C8 C33 1.419(3) . ?
C8 C12 1.445(3) . ?
C9 C10 1.357(3) . ?
C9 H9 0.9500 . ?
C10 C11 1.413(3) . ?
C10 H10 0.9500 . ?
C11 C12 1.378(3) . ?
C11 H11 0.9500 . ?
C12 C13 1.471(3) . ?
C13 C15 1.400(3) . ?
C13 C14 1.415(3) . ?
C14 C18 1.411(3) . ?
C14 B1 1.528(3) . ?
C15 C16 1.388(4) . ?
C15 H15 0.9500 . ?
C16 C17 1.381(4) . ?
C16 H16 0.9500 . ?
C17 C18 1.400(3) . ?
C17 H17 0.9500 . ?
C18 C19 1.476(3) . ?
C19 C21 1.382(3) . ?
C19 C20 1.438(3) . ?
C20 C32 1.422(3) . ?
C20 C24 1.437(3) . ?
C21 C22 1.413(4) . ?
C21 H21 0.9500 . ?
C22 C23 1.347(4) . ?
C22 H22 0.9500 . ?
C23 C24 1.429(3) . ?
C23 H23 0.9500 . ?
C24 C25 1.390(4) . ?
C25 C26 1.393(3) . ?
C25 H25 0.9500 . ?
C26 C27 1.429(4) . ?
C26 C31 1.430(3) . ?
C27 C28 1.359(4) . ?
C27 H27 0.9500 . ?
C28 C29 1.417(3) . ?
C28 H28 0.9500 . ?
C29 C30 1.362(3) . ?
C29 H29 0.9500 . ?
C30 C31 1.422(3) . ?
C30 H30 0.9500 . ?
C31 C32 1.427(3) . ?
C32 B1 1.562(3) . ?
C33 C34 1.422(3) . ?
C33 B1 1.563(3) . ?

loop_
_geom_torsion_atom_site_label_1
_geom_torsion_atom_site_label_2
_geom_torsion_atom_site_label_3
_geom_torsion_atom_site_label_4
_geom_torsion
_geom_torsion_site_symmetry_1
_geom_torsion_site_symmetry_2
_geom_torsion_site_symmetry_3
_geom_torsion_site_symmetry_4
_geom_torsion_publ_flag
C34 C1 C2 C3 -1.0(4) . . . . ?
C1 C2 C3 C4 1.0(4) . . . . ?
C2 C3 C4 C5 -0.3(4) . . . . ?
C3 C4 C5 C6 -178.7(2) . . . . ?
C3 C4 C5 C34 -0.5(4) . . . . ?
C4 C5 C6 C7 -175.3(2) . . . . ?
C34 C5 C6 C7 6.5(3) . . . . ?
C5 C6 C7 C9 179.3(2) . . . . ?
C5 C6 C7 C8 -0.2(3) . . . . ?
C6 C7 C8 C33 -9.1(3) . . . . ?
C9 C7 C8 C33 171.4(2) . . . . ?
C6 C7 C8 C12 170.19(19) . . . . ?
C9 C7 C8 C12 -9.3(3) . . . . ?
C6 C7 C9 C10 -174.7(2) . . . . ?
C8 C7 C9 C10 4.8(3) . . . . ?
C7 C9 C10 C11 1.9(3) . . . . ?
C9 C10 C11 C12 -3.9(4) . . . . ?
C10 C11 C12 C8 -0.9(3) . . . . ?
C10 C11 C12 C13 174.2(2) . . . . ?
C33 C8 C12 C11 -173.4(2) . . . . ?
C7 C8 C12 C11 7.4(3) . . . . ?
C33 C8 C12 C13 11.4(3) . . . . ?
C7 C8 C12 C13 -167.89(19) . . . . ?
C11 C12 C13 C15 -13.3(3) . . . . ?
C8 C12 C13 C15 161.9(2) . . . . ?
C11 C12 C13 C14 168.2(2) . . . . ?
C8 C12 C13 C14 -16.7(3) . . . . ?
C15 C13 C14 C18 -0.5(3) . . . . ?
C12 C13 C14 C18 178.06(19) . . . . ?
C15 C13 C14 B1 178.8(2) . . . . ?
C12 C13 C14 B1 -2.6(3) . . . . ?
C14 C13 C15 C16 1.9(3) . . . . ?
C12 C13 C15 C16 -176.7(2) . . . . ?
C13 C15 C16 C17 -1.2(4) . . . . ?
C15 C16 C17 C18 -0.8(4) . . . . ?
C16 C17 C18 C14 2.2(3) . . . . ?
C16 C17 C18 C19 -175.0(2) . . . . ?
C13 C14 C18 C17 -1.5(3) . . . . ?
B1 C14 C18 C17 179.2(2) . . . . ?
C13 C14 C18 C19 175.72(19) . . . . ?
B1 C14 C18 C19 -3.6(3) . . . . ?
C17 C18 C19 C21 -14.0(3) . . . . ?
C14 C18 C19 C21 168.8(2) . . . . ?
C17 C18 C19 C20 160.3(2) . . . . ?
C14 C18 C19 C20 -16.9(3) . . . . ?
C21 C19 C20 C32 -171.6(2) . . . . ?
C18 C19 C20 C32 14.0(3) . . . . ?
C21 C19 C20 C24 9.0(3) . . . . ?
C18 C19 C20 C24 -165.43(19) . . . . ?
C20 C19 C21 C22 -4.4(3) . . . . ?
C18 C19 C21 C22 170.0(2) . . . . ?
C19 C21 C22 C23 -2.0(4) . . . . ?
C21 C22 C23 C24 3.5(4) . . . . ?
C22 C23 C24 C25 -178.7(2) . . . . ?
C22 C23 C24 C20 1.4(3) . . . . ?
C32 C20 C24 C25 -6.9(3) . . . . ?
C19 C20 C24 C25 172.5(2) . . . . ?
C32 C20 C24 C23 172.9(2) . . . . ?
C19 C20 C24 C23 -7.6(3) . . . . ?
C23 C24 C25 C26 -179.2(2) . . . . ?
C20 C24 C25 C26 0.6(3) . . . . ?
C24 C25 C26 C27 -178.1(2) . . . . ?
C24 C25 C26 C31 3.5(3) . . . . ?
C25 C26 C27 C28 179.7(2) . . . . ?
C31 C26 C27 C28 -1.9(4) . . . . ?
C26 C27 C28 C29 -0.4(4) . . . . ?
C27 C28 C29 C30 1.6(4) . . . . ?
C28 C29 C30 C31 -0.4(4) . . . . ?
C29 C30 C31 C32 -179.0(2) . . . . ?
C29 C30 C31 C26 -2.0(3) . . . . ?
C25 C26 C31 C30 -178.5(2) . . . . ?
C27 C26 C31 C30 3.1(3) . . . . ?
C25 C26 C31 C32 -1.4(3) . . . . ?
C27 C26 C31 C32 -179.8(2) . . . . ?
C24 C20 C32 C31 8.8(3) . . . . ?
C19 C20 C32 C31 -170.6(2) . . . . ?
C24 C20 C32 B1 -171.87(19) . . . . ?
C19 C20 C32 B1 8.7(3) . . . . ?
C30 C31 C32 C20 172.2(2) . . . . ?
C26 C31 C32 C20 -4.8(3) . . . . ?
C30 C31 C32 B1 -7.0(3) . . . . ?
C26 C31 C32 B1 176.0(2) . . . . ?
C7 C8 C33 C34 11.7(3) . . . . ?
C12 C8 C33 C34 -167.56(19) . . . . ?
C7 C8 C33 B1 -168.40(19) . . . . ?
C12 C8 C33 B1 12.4(3) . . . . ?
C8 C33 C34 C1 172.1(2) . . . . ?
B1 C33 C34 C1 -7.8(3) . . . . ?
C8 C33 C34 C5 -5.4(3) . . . . ?
B1 C33 C34 C5 174.7(2) . . . . ?
C2 C1 C34 C33 -177.4(2) . . . . ?
C2 C1 C34 C5 0.2(3) . . . . ?
C6 C5 C34 C33 -3.6(3) . . . . ?
C4 C5 C34 C33 178.2(2) . . . . ?
C6 C5 C34 C1 178.8(2) . . . . ?
C4 C5 C34 C1 0.5(3) . . . . ?
C18 C14 B1 C32 25.1(3) . . . . ?
C13 C14 B1 C32 -154.20(19) . . . . ?
C18 C14 B1 C33 -155.4(2) . . . . ?
C13 C14 B1 C33 25.3(3) . . . . ?
C20 C32 B1 C14 -27.3(3) . . . . ?
C31 C32 B1 C14 151.9(2) . . . . ?
C20 C32 B1 C33 153.3(2) . . . . ?
C31 C32 B1 C33 -27.5(4) . . . . ?
C8 C33 B1 C14 -29.8(3) . . . . ?
C34 C33 B1 C14 150.2(2) . . . . ?
C8 C33 B1 C32 149.6(2) . . . . ?
C34 C33 B1 C32 -30.4(4) . . . . ?
